data_4119406
loop_
_publ_author_name
'Rohit Tiwari'
'Garrett C. Moraski'
'Viktor Krch\<n\'ak'
'Patricia A. Miller'
'Mariangelli Colon-Martinez'
'Eliza Herrero'
'Allen G. Oliver'
'Marvin J. Miller'

_publ_contact_author_address '347 NSH'
_publ_contact_author_email tiwari.4@nd.edu
_publ_contact_author_name 'Rohit Tiwari'
_publ_section_title
;
 Thiolates Chemically Induce Redox Activation of BTZ043 and Related Potent
 Nitroaromatic Anti-Tuberculosis Agents
;
_journal_name_full 'Journal of the American Chemical Society'
_journal_page_first 3539
_journal_page_last 3549
_journal_paper_doi 10.1021/ja311058q
_journal_volume 135
_journal_year 2013
_chemical_absolute_configuration rmad
_chemical_formula_moiety 'C16 H18 N4 O6'
_chemical_formula_sum 'C16 H18 N4 O6'
_chemical_formula_weight 362.34
_chemical_name_systematic
; 
 ? 
;
_space_group_IT_number 4
_symmetry_cell_setting monoclinic
_symmetry_space_group_name_Hall 'P 2yb'
_symmetry_space_group_name_H-M 'P 1 21 1'
_atom_sites_solution_hydrogens geom
_atom_sites_solution_primary direct
_atom_sites_solution_secondary difmap
_audit_creation_method SHELXL-97
_cell_angle_alpha 90.00
_cell_angle_beta 90.6040(10)
_cell_angle_gamma 90.00
_cell_formula_units_Z 4
_cell_length_a 9.66900(10)
_cell_length_b 8.06660(10)
_cell_length_c 20.7830(3)
_cell_measurement_reflns_used 9878
_cell_measurement_temperature 120(2)
_cell_measurement_theta_max 71.25
_cell_measurement_theta_min 4.25
_cell_volume 1620.90(4)
_computing_cell_refinement 'Bruker SAINT v8.18C'
_computing_data_collection 'Bruker APEX-II v2012-2.0'
_computing_data_reduction 'Bruker SAINT v8.18C'
_computing_structure_refinement 'SHELXL-97 (Sheldrick, 2008)'
_computing_structure_solution 'SHELXS-97 (Sheldrick, 2008)'
_diffrn_ambient_temperature 120(2)
_diffrn_detector_area_resol_mean 8.33
_diffrn_measured_fraction_theta_full 0.969
_diffrn_measured_fraction_theta_max 0.969
_diffrn_measurement_device_type 'Bruker APEX-II'
_diffrn_measurement_method 'combination of \w and \f-scans '
_diffrn_radiation_monochromator 'MONTEL Multi-layer'
_diffrn_radiation_source 'Incoatec micro-focus'
_diffrn_radiation_type CuK\a
_diffrn_radiation_wavelength 1.54184
_diffrn_reflns_av_R_equivalents 0.0221
_diffrn_reflns_av_sigmaI/netI 0.0171
_diffrn_reflns_limit_h_max 11
_diffrn_reflns_limit_h_min -11
_diffrn_reflns_limit_k_max 9
_diffrn_reflns_limit_k_min -9
_diffrn_reflns_limit_l_max 22
_diffrn_reflns_limit_l_min -25
_diffrn_reflns_number 25993
_diffrn_reflns_theta_full 71.36
_diffrn_reflns_theta_max 71.36
_diffrn_reflns_theta_min 2.13
_exptl_absorpt_coefficient_mu 0.979
_exptl_absorpt_correction_T_max 0.9907
_exptl_absorpt_correction_T_min 0.9247
_exptl_absorpt_correction_type numerical
_exptl_absorpt_process_details 'SADABS, Sheldrick, 2008'
_exptl_crystal_colour 'dark red'
_exptl_crystal_density_diffrn 1.485
_exptl_crystal_description block
_exptl_crystal_F_000 760
_exptl_crystal_size_max 0.08
_exptl_crystal_size_mid 0.08
_exptl_crystal_size_min 0.06
_refine_diff_density_max 0.384
_refine_diff_density_min -0.250
_refine_diff_density_rms 0.046
_refine_ls_abs_structure_details 'Flack H D (1983), Acta Cryst. A39, 876-881'
_refine_ls_abs_structure_Flack 0.06(17)
_refine_ls_extinction_method none
_refine_ls_goodness_of_fit_ref 1.051
_refine_ls_hydrogen_treatment mixed
_refine_ls_matrix_type full
_refine_ls_number_parameters 487
_refine_ls_number_reflns 5760
_refine_ls_number_restraints 1
_refine_ls_restrained_S_all 1.051
_refine_ls_R_factor_all 0.0406
_refine_ls_R_factor_gt 0.0393
_refine_ls_shift/su_max 0.001
_refine_ls_shift/su_mean 0.000
_refine_ls_structure_factor_coef Fsqd
_refine_ls_weighting_details 'calc w=1/[\s^2^(Fo^2^)+(0.0685P)^2^+0.5680P] where P=(Fo^2^+2Fc^2^)/3'
_refine_ls_weighting_scheme calc
_refine_ls_wR_factor_gt 0.1100
_refine_ls_wR_factor_ref 0.1116
_reflns_number_gt 5559
_reflns_number_total 5760
_reflns_threshold_expression >2sigma(I)
_cod_data_source_file ja311058q_si_002_2.cif
_cod_data_source_block nd1237(compound31)
_cod_database_code 4119406

loop_
_symmetry_equiv_pos_as_xyz
'x, y, z'
'-x, y+1/2, -z'

loop_
_atom_site_label
_atom_site_type_symbol
_atom_site_fract_x
_atom_site_fract_y
_atom_site_fract_z
_atom_site_U_iso_or_equiv
_atom_site_adp_type
_atom_site_occupancy
_atom_site_symmetry_multiplicity
_atom_site_calc_flag
_atom_site_refinement_flags
O1A O 0.97602(15) 0.5268(2) 0.76550(8) 0.0285(4) Uani 1 1 d .
O2A O 0.29114(16) 0.5648(2) 0.80606(9) 0.0357(4) Uani 1 1 d .
O3A O 0.20879(19) -0.0409(2) 0.92124(8) 0.0337(4) Uani 1 1 d .
O4A O 0.16671(18) 0.1301(3) 1.00691(8) 0.0373(4) Uani 1 1 d .
O5A O 0.63721(17) 0.9346(2) 0.92257(8) 0.0331(4) Uani 1 1 d .
O6A O 0.84021(16) 0.9394(2) 0.88079(9) 0.0350(4) Uani 1 1 d .
N1A N 0.86081(19) 0.4216(3) 0.75275(10) 0.0292(4) Uani 1 1 d .
N2A N 1.0425(2) 0.7537(3) 0.82162(10) 0.0323(5) Uani 1 1 d .
H2NA H 1.129(4) 0.733(6) 0.8100(19) 0.073(12) Uiso 1 1 d .
H2NB H 1.016(2) 0.839(4) 0.8446(11) 0.018(6) Uiso 1 1 d .
N3A N 0.34478(18) 0.3042(3) 0.83781(9) 0.0267(4) Uani 1 1 d .
N4A N 0.72547(19) 0.8760(3) 0.88854(9) 0.0251(4) Uani 1 1 d .
C1A C 0.7601(2) 0.4898(3) 0.78547(10) 0.0241(5) Uani 1 1 d .
C2A C 0.6223(2) 0.4267(3) 0.78907(11) 0.0262(5) Uani 1 1 d .
H2A H 0.5970 0.3273 0.7674 0.031 Uiso 1 1 calc R
C3A C 0.5277(2) 0.5122(3) 0.82438(10) 0.0243(4) Uani 1 1 d .
C4A C 0.5633(2) 0.6636(3) 0.85619(10) 0.0246(5) Uani 1 1 d .
H4A H 0.4947 0.7241 0.8786 0.030 Uiso 1 1 calc R
C5A C 0.6958(2) 0.7213(3) 0.85441(10) 0.0245(4) Uani 1 1 d .
C6A C 0.7996(2) 0.6375(3) 0.81934(10) 0.0240(4) Uani 1 1 d .
C7A C 0.9410(2) 0.6521(3) 0.80473(10) 0.0258(5) Uani 1 1 d .
C8A C 0.3772(2) 0.4627(3) 0.82342(10) 0.0256(5) Uani 1 1 d .
C9A C 0.1994(2) 0.2503(3) 0.83338(12) 0.0313(5) Uani 1 1 d .
H9A H 0.1943 0.1403 0.8123 0.038 Uiso 1 1 calc R
H9B H 0.1461 0.3299 0.8067 0.038 Uiso 1 1 calc R
C10A C 0.1364(2) 0.2398(3) 0.89993(13) 0.0325(5) Uani 1 1 d .
H10A H 0.0407 0.1968 0.8963 0.039 Uiso 1 1 calc R
H10B H 0.1322 0.3521 0.9191 0.039 Uiso 1 1 calc R
C11A C 0.2213(2) 0.1268(3) 0.94347(11) 0.0288(5) Uani 1 1 d .
C12A C 0.3737(2) 0.1766(3) 0.94379(11) 0.0291(5) Uani 1 1 d .
H12A H 0.3844 0.2845 0.9660 0.035 Uiso 1 1 calc R
H12B H 0.4280 0.0930 0.9681 0.035 Uiso 1 1 calc R
C13A C 0.4303(2) 0.1906(3) 0.87595(10) 0.0264(5) Uani 1 1 d .
H13A H 0.5267 0.2319 0.8778 0.032 Uiso 1 1 calc R
H13B H 0.4308 0.0799 0.8554 0.032 Uiso 1 1 calc R
C14A C 0.1519(2) -0.1386(3) 0.97223(11) 0.0325(5) Uani 1 1 d .
H14A H 0.0499 -0.1513 0.9653 0.039 Uiso 1 1 calc R
C15A C 0.1784(3) -0.0347(4) 1.03042(12) 0.0384(6) Uani 1 1 d .
H15A H 0.1090 -0.0568 1.0640 0.046 Uiso 1 1 calc R
H15B H 0.2719 -0.0557 1.0484 0.046 Uiso 1 1 calc R
C16A C 0.2189(4) -0.3053(5) 0.97198(14) 0.0522(8) Uani 1 1 d .
H16A H 0.2059 -0.3568 0.9296 0.078 Uiso 1 1 calc R
H16B H 0.1767 -0.3754 1.0049 0.078 Uiso 1 1 calc R
H16C H 0.3180 -0.2933 0.9812 0.078 Uiso 1 1 calc R
O1B O 0.50694(15) 0.9211(2) 0.73712(8) 0.0267(3) Uani 1 1 d .
O2B O 1.19168(16) 0.8864(2) 0.69740(9) 0.0352(4) Uani 1 1 d .
O3B O 1.26680(16) 1.4994(2) 0.58171(8) 0.0302(4) Uani 1 1 d .
O4B O 1.31372(18) 1.3331(3) 0.49589(9) 0.0379(4) Uani 1 1 d .
O5B O 0.84579(16) 0.5173(3) 0.57779(8) 0.0331(4) Uani 1 1 d .
O6B O 0.63786(18) 0.5228(3) 0.61325(9) 0.0422(5) Uani 1 1 d .
N1B N 0.62214(18) 1.0261(3) 0.74966(9) 0.0278(4) Uani 1 1 d .
N2B N 0.44125(19) 0.6911(3) 0.68293(10) 0.0288(4) Uani 1 1 d .
H2NC H 0.356(3) 0.711(4) 0.6948(13) 0.035(7) Uiso 1 1 d .
H2ND H 0.456(3) 0.613(4) 0.6525(13) 0.031(7) Uiso 1 1 d .
N3B N 1.13701(18) 1.1455(3) 0.66329(9) 0.0258(4) Uani 1 1 d .
N4B N 0.75521(19) 0.5790(3) 0.60944(9) 0.0279(4) Uani 1 1 d .
C1B C 0.7226(2) 0.9581(3) 0.71585(10) 0.0235(4) Uani 1 1 d .
C2B C 0.8599(2) 1.0216(3) 0.71263(10) 0.0248(4) Uani 1 1 d .
H2B H 0.8843 1.1211 0.7344 0.030 Uiso 1 1 calc R
C3B C 0.9554(2) 0.9378(3) 0.67790(11) 0.0248(5) Uani 1 1 d .
C4B C 0.9193(2) 0.7883(3) 0.64454(10) 0.0249(5) Uani 1 1 d .
H4B H 0.9876 0.7296 0.6212 0.030 Uiso 1 1 calc R
C5B C 0.7865(2) 0.7302(3) 0.64634(10) 0.0236(4) Uani 1 1 d .
C6B C 0.6824(2) 0.8123(3) 0.68187(10) 0.0220(4) Uani 1 1 d .
C7B C 0.5420(2) 0.7959(3) 0.69744(10) 0.0251(5) Uani 1 1 d .
C8B C 1.1055(2) 0.9884(3) 0.67891(10) 0.0248(5) Uani 1 1 d .
C9B C 1.2799(2) 1.2046(3) 0.66965(11) 0.0286(5) Uani 1 1 d .
H9C H 1.3344 1.1246 0.6956 0.034 Uiso 1 1 calc R
H9D H 1.2809 1.3124 0.6924 0.034 Uiso 1 1 calc R
C10B C 1.3460(2) 1.2248(3) 0.60380(12) 0.0301(5) Uani 1 1 d .
H10C H 1.4388 1.2751 0.6092 0.036 Uiso 1 1 calc R
H10D H 1.3578 1.1143 0.5839 0.036 Uiso 1 1 calc R
C11B C 1.2588(2) 1.3330(3) 0.55959(11) 0.0262(5) Uani 1 1 d .
C12B C 1.1090(2) 1.2730(3) 0.55696(11) 0.0267(5) Uani 1 1 d .
H12C H 1.1048 1.1640 0.5351 0.032 Uiso 1 1 calc R
H12D H 1.0525 1.3522 0.5315 0.032 Uiso 1 1 calc R
C13B C 1.0489(2) 1.2569(3) 0.62438(10) 0.0258(5) Uani 1 1 d .
H13C H 1.0444 1.3674 0.6450 0.031 Uiso 1 1 calc R
H13D H 0.9538 1.2116 0.6216 0.031 Uiso 1 1 calc R
C14B C 1.2579(3) 1.6020(3) 0.52438(11) 0.0357(5) Uani 1 1 d .
H14B H 1.1596 1.6106 0.5093 0.043 Uiso 1 1 calc R
C15B C 1.3403(3) 1.5016(4) 0.47750(14) 0.0468(7) Uani 1 1 d .
H15C H 1.3090 1.5226 0.4327 0.056 Uiso 1 1 calc R
H15D H 1.4401 1.5278 0.4812 0.056 Uiso 1 1 calc R
C16B C 1.3156(3) 1.7706(4) 0.53673(14) 0.0430(6) Uani 1 1 d .
H16D H 1.2684 1.8207 0.5734 0.065 Uiso 1 1 calc R
H16E H 1.3015 1.8401 0.4985 0.065 Uiso 1 1 calc R
H16F H 1.4148 1.7620 0.5463 0.065 Uiso 1 1 calc R

loop_
_atom_site_aniso_label
_atom_site_aniso_U_11
_atom_site_aniso_U_22
_atom_site_aniso_U_33
_atom_site_aniso_U_23
_atom_site_aniso_U_13
_atom_site_aniso_U_12
O1A 0.0239(7) 0.0291(9) 0.0325(8) -0.0027(7) 0.0045(6) 0.0013(6)
O2A 0.0242(7) 0.0286(10) 0.0542(11) 0.0056(8) 0.0008(7) 0.0024(6)
O3A 0.0493(10) 0.0244(10) 0.0274(8) -0.0008(7) 0.0089(7) -0.0080(7)
O4A 0.0435(9) 0.0376(11) 0.0311(9) -0.0118(8) 0.0155(7) -0.0124(8)
O5A 0.0318(8) 0.0311(10) 0.0366(9) -0.0078(8) 0.0028(7) 0.0055(7)
O6A 0.0273(8) 0.0318(9) 0.0460(10) -0.0122(8) 0.0032(7) -0.0065(7)
N1A 0.0251(9) 0.0298(11) 0.0327(10) -0.0011(8) 0.0037(7) -0.0044(8)
N2A 0.0233(9) 0.0391(13) 0.0346(11) -0.0059(10) 0.0019(8) -0.0028(8)
N3A 0.0219(8) 0.0251(11) 0.0332(10) 0.0069(8) 0.0009(7) -0.0017(7)
N4A 0.0261(9) 0.0233(10) 0.0259(9) -0.0027(8) -0.0031(7) 0.0008(7)
C1A 0.0237(9) 0.0237(12) 0.0250(10) 0.0038(9) 0.0009(8) 0.0006(8)
C2A 0.0257(10) 0.0222(12) 0.0308(11) 0.0030(9) 0.0006(8) -0.0016(8)
C3A 0.0245(10) 0.0226(12) 0.0259(10) 0.0051(9) 0.0001(8) -0.0019(8)
C4A 0.0242(9) 0.0249(12) 0.0247(10) 0.0028(8) 0.0005(8) 0.0022(8)
C5A 0.0273(10) 0.0225(12) 0.0235(10) 0.0037(9) -0.0024(8) 0.0018(8)
C6A 0.0230(9) 0.0265(12) 0.0224(10) 0.0050(9) -0.0018(8) -0.0019(8)
C7A 0.0256(10) 0.0248(12) 0.0269(10) 0.0009(9) 0.0000(8) 0.0018(9)
C8A 0.0239(10) 0.0241(13) 0.0286(11) -0.0001(9) 0.0019(8) -0.0005(9)
C9A 0.0248(10) 0.0253(13) 0.0438(13) 0.0046(10) -0.0048(9) -0.0055(9)
C10A 0.0231(9) 0.0240(12) 0.0504(14) -0.0063(10) 0.0042(9) -0.0042(8)
C11A 0.0327(11) 0.0249(12) 0.0289(11) -0.0076(10) 0.0091(9) -0.0061(9)
C12A 0.0286(10) 0.0310(13) 0.0276(11) 0.0006(10) 0.0034(9) -0.0014(9)
C13A 0.0230(9) 0.0257(12) 0.0307(11) 0.0055(9) 0.0030(8) 0.0019(8)
C14A 0.0317(11) 0.0343(12) 0.0315(11) 0.0079(9) 0.0004(9) -0.0097(10)
C15A 0.0426(13) 0.0437(16) 0.0290(12) -0.0059(11) 0.0046(10) -0.0174(11)
C16A 0.077(2) 0.0425(18) 0.0373(14) 0.0080(12) -0.0014(14) 0.0039(15)
O1B 0.0216(7) 0.0261(9) 0.0324(8) -0.0045(7) 0.0032(6) 0.0005(6)
O2B 0.0236(7) 0.0257(10) 0.0564(11) 0.0085(8) 0.0025(7) 0.0015(6)
O3B 0.0346(8) 0.0201(9) 0.0359(8) -0.0002(7) 0.0008(7) -0.0046(6)
O4B 0.0376(9) 0.0400(11) 0.0363(9) -0.0005(8) 0.0153(7) -0.0070(8)
O5B 0.0315(8) 0.0322(10) 0.0356(8) -0.0092(8) 0.0016(7) 0.0050(7)
O6B 0.0315(8) 0.0379(11) 0.0572(11) -0.0205(9) 0.0106(8) -0.0114(8)
N1B 0.0221(8) 0.0250(11) 0.0365(10) -0.0044(9) 0.0056(7) -0.0019(7)
N2B 0.0217(9) 0.0314(12) 0.0333(10) -0.0029(9) -0.0003(8) -0.0017(8)
N3B 0.0196(8) 0.0264(11) 0.0313(9) 0.0032(8) 0.0007(7) -0.0032(7)
N4B 0.0263(9) 0.0276(11) 0.0297(10) -0.0013(8) 0.0015(8) 0.0017(8)
C1B 0.0245(9) 0.0218(12) 0.0242(10) 0.0024(9) 0.0026(8) 0.0000(9)
C2B 0.0256(10) 0.0211(11) 0.0279(11) 0.0013(9) 0.0034(8) -0.0023(9)
C3B 0.0233(9) 0.0231(12) 0.0279(10) 0.0049(9) 0.0012(8) -0.0021(9)
C4B 0.0253(10) 0.0232(12) 0.0263(10) -0.0001(9) 0.0041(8) 0.0029(9)
C5B 0.0273(10) 0.0212(11) 0.0223(10) 0.0023(9) -0.0004(8) -0.0018(8)
C6B 0.0238(10) 0.0201(11) 0.0222(9) 0.0045(8) -0.0001(8) 0.0004(8)
C7B 0.0269(10) 0.0265(13) 0.0219(10) 0.0037(9) -0.0003(8) 0.0045(9)
C8B 0.0224(9) 0.0256(12) 0.0265(10) 0.0004(9) 0.0052(8) 0.0016(9)
C9B 0.0230(10) 0.0278(13) 0.0350(12) 0.0038(10) -0.0030(9) -0.0040(9)
C10B 0.0215(9) 0.0253(12) 0.0437(13) -0.0007(10) 0.0041(9) -0.0029(9)
C11B 0.0252(10) 0.0244(12) 0.0293(11) -0.0017(9) 0.0057(9) -0.0025(9)
C12B 0.0237(10) 0.0279(12) 0.0286(11) -0.0012(9) 0.0013(8) -0.0042(9)
C13B 0.0212(9) 0.0282(12) 0.0282(11) 0.0046(9) 0.0031(8) 0.0013(8)
C14B 0.0355(12) 0.0360(13) 0.0355(12) 0.0091(10) -0.0016(10) -0.0042(10)
C15B 0.0552(16) 0.0420(17) 0.0436(14) 0.0080(13) 0.0156(13) -0.0093(13)
C16B 0.0587(16) 0.0281(14) 0.0422(14) 0.0048(11) -0.0008(12) -0.0044(12)

loop_
_atom_type_symbol
_atom_type_description
_atom_type_scat_dispersion_real
_atom_type_scat_dispersion_imag
_atom_type_scat_source
C C 0.0181 0.0091 'International Tables Vol C Tables 4.2.6.8 and 6.1.1.4'
H H 0.0000 0.0000 'International Tables Vol C Tables 4.2.6.8 and 6.1.1.4'
N N 0.0311 0.0180 'International Tables Vol C Tables 4.2.6.8 and 6.1.1.4'
O O 0.0492 0.0322 'International Tables Vol C Tables 4.2.6.8 and 6.1.1.4'

loop_
_geom_angle_atom_site_label_1
_geom_angle_atom_site_label_2
_geom_angle_atom_site_label_3
_geom_angle
C7A O1A N1A 111.09(16)
C11A O3A C14A 108.20(18)
C15A O4A C11A 105.8(2)
C1A N1A O1A 103.72(19)
C8A N3A C13A 125.59(19)
C8A N3A C9A 119.27(19)
C13A N3A C9A 112.51(18)
O5A N4A O6A 123.7(2)
O5A N4A C5A 118.75(19)
O6A N4A C5A 117.55(19)
N1A C1A C2A 125.1(2)
N1A C1A C6A 113.98(19)
C2A C1A C6A 121.0(2)
C3A C2A C1A 118.5(2)
C2A C3A C4A 121.4(2)
C2A C3A C8A 120.7(2)
C4A C3A C8A 117.4(2)
C5A C4A C3A 120.1(2)
C4A C5A C6A 121.4(2)
C4A C5A N4A 117.2(2)
C6A C5A N4A 121.3(2)
C7A C6A C5A 139.9(2)
C7A C6A C1A 102.6(2)
C5A C6A C1A 117.50(19)
N2A C7A O1A 115.9(2)
N2A C7A C6A 135.5(2)
O1A C7A C6A 108.6(2)
O2A C8A N3A 123.0(2)
O2A C8A C3A 118.6(2)
N3A C8A C3A 118.3(2)
N3A C9A C10A 110.54(19)
C9A C10A C11A 110.84(19)
O4A C11A O3A 106.53(19)
O4A C11A C10A 109.6(2)
O3A C11A C10A 109.31(19)
O4A C11A C12A 110.97(19)
O3A C11A C12A 109.1(2)
C10A C11A C12A 111.1(2)
C13A C12A C11A 111.85(19)
N3A C13A C12A 109.96(18)
O3A C14A C15A 103.1(2)
O3A C14A C16A 108.8(2)
C15A C14A C16A 116.0(2)
O4A C15A C14A 103.58(19)
C7B O1B N1B 110.89(16)
C11B O3B C14B 105.69(18)
C11B O4B C15B 108.4(2)
C1B N1B O1B 103.53(18)
C8B N3B C9B 120.05(19)
C8B N3B C13B 125.14(19)
C9B N3B C13B 112.98(18)
O5B N4B O6B 124.1(2)
O5B N4B C5B 118.65(19)
O6B N4B C5B 117.29(19)
N1B C1B C6B 114.02(19)
N1B C1B C2B 124.4(2)
C6B C1B C2B 121.6(2)
C3B C2B C1B 119.0(2)
C2B C3B C4B 120.9(2)
C2B C3B C8B 121.2(2)
C4B C3B C8B 117.6(2)
C5B C4B C3B 119.9(2)
C4B C5B C6B 121.7(2)
C4B C5B N4B 117.2(2)
C6B C5B N4B 121.03(19)
C7B C6B C5B 140.2(2)
C7B C6B C1B 102.87(19)
C5B C6B C1B 116.87(19)
N2B C7B O1B 115.40(19)
N2B C7B C6B 135.9(2)
O1B C7B C6B 108.7(2)
O2B C8B N3B 123.5(2)
O2B C8B C3B 118.2(2)
N3B C8B C3B 118.22(19)
N3B C9B C10B 110.95(18)
C11B C10B C9B 111.67(18)
O3B C11B O4B 106.23(19)
O3B C11B C10B 108.63(18)
O4B C11B C10B 110.56(18)
O3B C11B C12B 111.06(19)
O4B C11B C12B 109.14(18)
C10B C11B C12B 111.1(2)
C11B C12B C13B 111.33(17)
N3B C13B C12B 109.36(17)
O3B C14B C16B 111.1(2)
O3B C14B C15B 101.4(2)
C16B C14B C15B 113.8(2)
O4B C15B C14B 103.9(2)
C7A N2A H2NA 120(3)
C7A N2A H2NB 114.5(16)
H2NA N2A H2NB 125(3)
C3A C2A H2A 120.7
C1A C2A H2A 120.7
C5A C4A H4A 120.0
C3A C4A H4A 120.0
N3A C9A H9A 109.5
C10A C9A H9A 109.5
N3A C9A H9B 109.5
C10A C9A H9B 109.5
H9A C9A H9B 108.1
C9A C10A H10A 109.5
C11A C10A H10A 109.5
C9A C10A H10B 109.5
C11A C10A H10B 109.5
H10A C10A H10B 108.1
C13A C12A H12A 109.2
C11A C12A H12A 109.2
C13A C12A H12B 109.2
C11A C12A H12B 109.2
H12A C12A H12B 107.9
N3A C13A H13A 109.7
C12A C13A H13A 109.7
N3A C13A H13B 109.7
C12A C13A H13B 109.7
H13A C13A H13B 108.2
O3A C14A H14A 109.6
C15A C14A H14A 109.6
C16A C14A H14A 109.6
O4A C15A H15A 111.0
C14A C15A H15A 111.0
O4A C15A H15B 111.0
C14A C15A H15B 111.0
H15A C15A H15B 109.0
C14A C16A H16A 109.5
C14A C16A H16B 109.5
H16A C16A H16B 109.5
C14A C16A H16C 109.5
H16A C16A H16C 109.5
H16B C16A H16C 109.5
C7B N2B H2NC 121(2)
C7B N2B H2ND 118.9(18)
H2NC N2B H2ND 119(3)
C3B C2B H2B 120.5
C1B C2B H2B 120.5
C5B C4B H4B 120.0
C3B C4B H4B 120.0
N3B C9B H9C 109.5
C10B C9B H9C 109.5
N3B C9B H9D 109.5
C10B C9B H9D 109.5
H9C C9B H9D 108.0
C11B C10B H10C 109.3
C9B C10B H10C 109.3
C11B C10B H10D 109.3
C9B C10B H10D 109.3
H10C C10B H10D 107.9
C11B C12B H12C 109.4
C13B C12B H12C 109.4
C11B C12B H12D 109.4
C13B C12B H12D 109.4
H12C C12B H12D 108.0
N3B C13B H13C 109.8
C12B C13B H13C 109.8
N3B C13B H13D 109.8
C12B C13B H13D 109.8
H13C C13B H13D 108.2
O3B C14B H14B 110.1
C16B C14B H14B 110.1
C15B C14B H14B 110.1
O4B C15B H15C 111.0
C14B C15B H15C 111.0
O4B C15B H15D 111.0
C14B C15B H15D 111.0
H15C C15B H15D 109.0
C14B C16B H16D 109.5
C14B C16B H16E 109.5
H16D C16B H16E 109.5
C14B C16B H16F 109.5
H16D C16B H16F 109.5
H16E C16B H16F 109.5

loop_
_geom_bond_atom_site_label_1
_geom_bond_atom_site_label_2
_geom_bond_distance
O1A C7A 1.345(3)
O1A N1A 1.423(3)
O2A C8A 1.223(3)
O3A C11A 1.434(3)
O3A C14A 1.435(3)
O4A C15A 1.420(4)
O4A C11A 1.426(3)
O5A N4A 1.210(3)
O6A N4A 1.234(3)
N1A C1A 1.314(3)
N2A C7A 1.322(3)
N3A C8A 1.351(3)
N3A C13A 1.462(3)
N3A C9A 1.473(3)
N4A C5A 1.462(3)
C1A C2A 1.429(3)
C1A C6A 1.434(3)
C2A C3A 1.365(3)
C3A C4A 1.429(3)
C3A C8A 1.509(3)
C4A C5A 1.364(3)
C5A C6A 1.418(3)
C6A C7A 1.409(3)
C9A C10A 1.520(4)
C10A C11A 1.520(4)
C11A C12A 1.526(3)
C12A C13A 1.522(3)
C14A C15A 1.491(3)
C14A C16A 1.493(4)
O1B C7B 1.349(3)
O1B N1B 1.421(2)
O2B C8B 1.230(3)
O3B C11B 1.420(3)
O3B C14B 1.453(3)
O4B C11B 1.431(3)
O4B C15B 1.436(4)
O5B N4B 1.208(3)
O6B N4B 1.225(3)
N1B C1B 1.324(3)
N2B C7B 1.323(3)
N3B C8B 1.344(3)
N3B C9B 1.466(3)
N3B C13B 1.474(3)
N4B C5B 1.471(3)
C1B C6B 1.424(3)
C1B C2B 1.425(3)
C2B C3B 1.358(3)
C3B C4B 1.432(3)
C3B C8B 1.507(3)
C4B C5B 1.368(3)
C5B C6B 1.418(3)
C6B C7B 1.405(3)
C9B C10B 1.525(3)
C10B C11B 1.517(3)
C11B C12B 1.528(3)
C12B C13B 1.528(3)
C14B C16B 1.491(4)
C14B C15B 1.502(4)
N2A H2NA 0.89(4)
N2A H2NB 0.88(3)
C2A H2A 0.9500
C4A H4A 0.9500
C9A H9A 0.9900
C9A H9B 0.9900
C10A H10A 0.9900
C10A H10B 0.9900
C12A H12A 0.9900
C12A H12B 0.9900
C13A H13A 0.9900
C13A H13B 0.9900
C14A H14A 1.0000
C15A H15A 0.9900
C15A H15B 0.9900
C16A H16A 0.9800
C16A H16B 0.9800
C16A H16C 0.9800
N2B H2NC 0.88(3)
N2B H2ND 0.90(3)
C2B H2B 0.9500
C4B H4B 0.9500
C9B H9C 0.9900
C9B H9D 0.9900
C10B H10C 0.9900
C10B H10D 0.9900
C12B H12C 0.9900
C12B H12D 0.9900
C13B H13C 0.9900
C13B H13D 0.9900
C14B H14B 1.0000
C15B H15C 0.9900
C15B H15D 0.9900
C16B H16D 0.9800
C16B H16E 0.9800
C16B H16F 0.9800

loop_
_geom_hbond_atom_site_label_D
_geom_hbond_atom_site_label_H
_geom_hbond_atom_site_label_A
_geom_hbond_distance_DH
_geom_hbond_distance_HA
_geom_hbond_distance_DA
_geom_hbond_angle_DHA
_geom_hbond_site_symmetry_A
N2A H2NA O2A 0.89(4) 2.07(5) 2.868(3) 148(4) 1_655
N2A H2NB O3A 0.88(3) 2.62(2) 3.090(3) 114.5(18) 1_665
N2A H2NB O6A 0.88(3) 2.04(3) 2.763(3) 139(2) .
N2B H2NC O2B 0.88(3) 2.13(3) 2.900(3) 146(3) 1_455
N2B H2ND O3B 0.90(3) 2.51(3) 3.096(3) 123(2) 1_445
N2B H2ND O6B 0.90(3) 2.08(3) 2.759(3) 131(2) .

loop_
_geom_torsion_atom_site_label_1
_geom_torsion_atom_site_label_2
_geom_torsion_atom_site_label_3
_geom_torsion_atom_site_label_4
_geom_torsion
C7A O1A N1A C1A 0.0(2)
O1A N1A C1A C2A -178.6(2)
O1A N1A C1A C6A 0.8(2)
N1A C1A C2A C3A -179.1(2)
C6A C1A C2A C3A 1.5(3)
C1A C2A C3A C4A 1.3(3)
C1A C2A C3A C8A 172.7(2)
C2A C3A C4A C5A -3.3(3)
C8A C3A C4A C5A -175.0(2)
C3A C4A C5A C6A 2.5(3)
C3A C4A C5A N4A -179.37(19)
O5A N4A C5A C4A 8.6(3)
O6A N4A C5A C4A -171.4(2)
O5A N4A C5A C6A -173.3(2)
O6A N4A C5A C6A 6.7(3)
C4A C5A C6A C7A 179.5(3)
N4A C5A C6A C7A 1.4(4)
C4A C5A C6A C1A 0.3(3)
N4A C5A C6A C1A -177.83(19)
N1A C1A C6A C7A -1.2(2)
C2A C1A C6A C7A 178.2(2)
N1A C1A C6A C5A 178.30(19)
C2A C1A C6A C5A -2.3(3)
N1A O1A C7A N2A 177.4(2)
N1A O1A C7A C6A -0.8(2)
C5A C6A C7A N2A 4.1(5)
C1A C6A C7A N2A -176.6(3)
C5A C6A C7A O1A -178.2(3)
C1A C6A C7A O1A 1.2(2)
C13A N3A C8A O2A -160.9(2)
C9A N3A C8A O2A -0.7(3)
C13A N3A C8A C3A 23.5(3)
C9A N3A C8A C3A -176.3(2)
C2A C3A C8A O2A -121.6(3)
C4A C3A C8A O2A 50.2(3)
C2A C3A C8A N3A 54.2(3)
C4A C3A C8A N3A -134.1(2)
C8A N3A C9A C10A -102.6(2)
C13A N3A C9A C10A 60.0(3)
N3A C9A C10A C11A -55.6(3)
C15A O4A C11A O3A 23.9(2)
C15A O4A C11A C10A 142.1(2)
C15A O4A C11A C12A -94.7(2)
C14A O3A C11A O4A -2.2(2)
C14A O3A C11A C10A -120.65(19)
C14A O3A C11A C12A 117.6(2)
C9A C10A C11A O4A 175.20(19)
C9A C10A C11A O3A -68.4(2)
C9A C10A C11A C12A 52.2(3)
O4A C11A C12A C13A -174.3(2)
O3A C11A C12A C13A 68.6(3)
C10A C11A C12A C13A -52.1(3)
C8A N3A C13A C12A 102.3(2)
C9A N3A C13A C12A -59.0(3)
C11A C12A C13A N3A 54.6(3)
C11A O3A C14A C15A -19.0(2)
C11A O3A C14A C16A -142.7(2)
C11A O4A C15A C14A -35.4(2)
O3A C14A C15A O4A 33.3(2)
C16A C14A C15A O4A 152.1(2)
C7B O1B N1B C1B 0.4(2)
O1B N1B C1B C6B -0.7(2)
O1B N1B C1B C2B 179.3(2)
N1B C1B C2B C3B 177.9(2)
C6B C1B C2B C3B -2.1(3)
C1B C2B C3B C4B 0.4(3)
C1B C2B C3B C8B -173.0(2)
C2B C3B C4B C5B 1.4(3)
C8B C3B C4B C5B 175.0(2)
C3B C4B C5B C6B -1.5(3)
C3B C4B C5B N4B 178.13(19)
O5B N4B C5B C4B -2.6(3)
O6B N4B C5B C4B 176.9(2)
O5B N4B C5B C6B 177.0(2)
O6B N4B C5B C6B -3.5(3)
C4B C5B C6B C7B -178.3(3)
N4B C5B C6B C7B 2.1(4)
C4B C5B C6B C1B -0.2(3)
N4B C5B C6B C1B -179.77(19)
N1B C1B C6B C7B 0.8(2)
C2B C1B C6B C7B -179.3(2)
N1B C1B C6B C5B -178.02(19)
C2B C1B C6B C5B 2.0(3)
N1B O1B C7B N2B 179.94(19)
N1B O1B C7B C6B 0.1(2)
C5B C6B C7B N2B -2.0(5)
C1B C6B C7B N2B 179.7(3)
C5B C6B C7B O1B 177.8(2)
C1B C6B C7B O1B -0.4(2)
C9B N3B C8B O2B -1.8(3)
C13B N3B C8B O2B 161.7(2)
C9B N3B C8B C3B 174.1(2)
C13B N3B C8B C3B -22.5(3)
C2B C3B C8B O2B 120.7(3)
C4B C3B C8B O2B -52.9(3)
C2B C3B C8B N3B -55.4(3)
C4B C3B C8B N3B 131.0(2)
C8B N3B C9B C10B 107.0(2)
C13B N3B C9B C10B -58.3(3)
N3B C9B C10B C11B 53.4(3)
C14B O3B C11B O4B 28.1(2)
C14B O3B C11B C10B 147.10(18)
C14B O3B C11B C12B -90.4(2)
C15B O4B C11B O3B -6.2(3)
C15B O4B C11B C10B -123.9(2)
C15B O4B C11B C12B 113.6(2)
C9B C10B C11B O3B 71.1(2)
C9B C10B C11B O4B -172.73(18)
C9B C10B C11B C12B -51.4(3)
O3B C11B C12B C13B -67.9(2)
O4B C11B C12B C13B 175.3(2)
C10B C11B C12B C13B 53.2(3)
C8B N3B C13B C12B -105.0(2)
C9B N3B C13B C12B 59.4(2)
C11B C12B C13B N3B -56.1(3)
C11B O3B C14B C16B -159.1(2)
C11B O3B C14B C15B -37.8(2)
C11B O4B C15B C14B -17.2(3)
O3B C14B C15B O4B 33.2(3)
C16B C14B C15B O4B 152.6(2)
